data_7712989
loop_
_publ_author_name
'Khrizanforova, Vera'
'Fayzullin, Robert R.'
'Bogomyakov, Artem'
'Morozov, Vladimir'
'Batulin, Ruslan Germanovich'
'Gerasimova, Tatiana'
'Islamov, Daut'
'Budnikova, Yulia H.'

_publ_section_title
;
 Cobalt(II) coordination to N4-acenaphthene-based ligand and its sodium
 complex
;
_journal_name_full 'Dalton Transactions'
_journal_paper_doi 10.1039/D3DT00347G
_journal_year 2023
_chemical_formula_moiety 'C48 H28 Co N8, C4 H8 O'
_chemical_formula_sum 'C52 H36 Co N8 O'
_chemical_formula_weight 847.82
_space_group_crystal_system monoclinic
_space_group_IT_number 14
_space_group_name_Hall '-P 2ybc'
_space_group_name_H-M_alt 'P 1 21/c 1'
_atom_sites_solution_hydrogens geom
_audit_creation_method SHELXL-2018/3
_audit_update_record
;
2022-07-18 deposited with the CCDC.	2023-05-09 downloaded from the CCDC.
;
_cell_angle_alpha 90
_cell_angle_beta 108.683(2)
_cell_angle_gamma 90
_cell_formula_units_Z 4
_cell_length_a 11.5990(2)
_cell_length_b 23.0619(4)
_cell_length_c 15.4307(3)
_cell_measurement_reflns_used 16993
_cell_measurement_temperature 100(2)
_cell_measurement_theta_max 75.9320
_cell_measurement_theta_min 3.5390
_cell_volume 3910.13(13)
_computing_cell_refinement 'CrysAlisPro 1.171.41.112a (Rigaku OD, 2021)'
_computing_data_collection 'CrysAlisPro 1.171.41.112a (Rigaku OD, 2021)'
_computing_data_reduction 'CrysAlisPro 1.171.41.112a (Rigaku OD, 2021)'
_computing_molecular_graphics
;
WinGX (Farrugia, 2012); ORTEP-3 (Farrugia, 2012);
PLATON (Spek, 2009); Olex2 (Dolomanov et al., 2009)
;
_computing_publication_material
;
WinGX (Farrugia, 2012); ORTEP-3 (Farrugia, 2012);
PLATON (Spek, 2009); Olex2 (Dolomanov et al., 2009)
;
_computing_structure_refinement 'SHELXL-2018/3 (Sheldrick, 2015)'
_computing_structure_solution 'SHELXT-2018/2 (Sheldrick, 2015)'
_diffrn_ambient_temperature 100(2)
_diffrn_measured_fraction_theta_full 0.999
_diffrn_measured_fraction_theta_max 0.971
_diffrn_measurement_device_type 'XtaLAB Synergy, single source at home/near'
_diffrn_measurement_method '\w scans'
_diffrn_radiation_probe x-ray
_diffrn_radiation_type CuK\a
_diffrn_radiation_wavelength 1.54184
_diffrn_reflns_av_R_equivalents 0.0424
_diffrn_reflns_av_unetI/netI 0.0324
_diffrn_reflns_Laue_measured_fraction_full 0.999
_diffrn_reflns_Laue_measured_fraction_max 0.971
_diffrn_reflns_limit_h_max 14
_diffrn_reflns_limit_h_min -14
_diffrn_reflns_limit_k_max 28
_diffrn_reflns_limit_k_min -28
_diffrn_reflns_limit_l_max 16
_diffrn_reflns_limit_l_min -19
_diffrn_reflns_number 30935
_diffrn_reflns_point_group_measured_fraction_full 0.999
_diffrn_reflns_point_group_measured_fraction_max 0.971
_diffrn_reflns_theta_full 67.684
_diffrn_reflns_theta_max 76.552
_diffrn_reflns_theta_min 3.580
_diffrn_source 'microfocus sealed X-ray tube'
_exptl_absorpt_coefficient_mu 3.865
_exptl_absorpt_correction_T_max 0.989
_exptl_absorpt_correction_T_min 0.387
_exptl_absorpt_correction_type gaussian
_exptl_absorpt_process_details
;
CrysAlisPro 1.171.41.112a (Rigaku Oxford Diffraction, 2021).
Numerical absorption correction based on gaussian integration over
a multifaceted crystal model. Empirical absorption correction using
spherical harmonics, frame scaling and detector area scaling,
implemented in SCALE3 ABSPACK scaling algorithm.
;
_exptl_crystal_colour yellow
_exptl_crystal_density_diffrn 1.440
_exptl_crystal_description prism
_exptl_crystal_F_000 1756
_exptl_crystal_recrystallization_method 'THF/hexane, -35 \%C'
_exptl_crystal_size_max 0.350
_exptl_crystal_size_mid 0.220
_exptl_crystal_size_min 0.170
_refine_diff_density_max 0.223
_refine_diff_density_min -0.500
_refine_diff_density_rms 0.049
_refine_ls_extinction_method none
_refine_ls_goodness_of_fit_ref 1.072
_refine_ls_hydrogen_treatment constr
_refine_ls_matrix_type full
_refine_ls_number_parameters 605
_refine_ls_number_reflns 7997
_refine_ls_number_restraints 242
_refine_ls_restrained_S_all 1.058
_refine_ls_R_factor_all 0.0429
_refine_ls_R_factor_gt 0.0386
_refine_ls_shift/su_max 0.001
_refine_ls_shift/su_mean 0.000
_refine_ls_structure_factor_coef Fsqd
_refine_ls_weighting_details 'w=1/[\s^2^(Fo^2^)+(0.0586P)^2^+1.2573P] where P=(Fo^2^+2Fc^2^)/3'
_refine_ls_weighting_scheme calc
_refine_ls_wR_factor_gt 0.1043
_refine_ls_wR_factor_ref 0.1070
_reflns_Friedel_coverage 0.000
_reflns_number_gt 7228
_reflns_number_total 7997
_reflns_threshold_expression 'I > 2\s(I)'
_cod_data_source_file d3dt00347g1.cif
_cod_data_source_block bud429
_cod_original_cell_volume 3910.12(14)
_cod_original_sg_symbol_H-M 'P 21/c'
_cod_database_code 7712989
_shelx_shelxl_version_number 2018/3
_shelx_space_group_comment
;
The symmetry employed for this shelxl refinement is uniquely defined
by the following loop, which should always be used as a source of
symmetry information in preference to the above space-group names.
They are only intended as comments.
;
_shelx_estimated_absorpt_t_min 0.345
_shelx_estimated_absorpt_t_max 0.559

loop_
_space_group_symop_operation_xyz
'x, y, z'
'-x, y+1/2, -z+1/2'
'-x, -y, -z'
'x, -y-1/2, z-1/2'

loop_
_atom_site_label
_atom_site_type_symbol
_atom_site_fract_x
_atom_site_fract_y
_atom_site_fract_z
_atom_site_U_iso_or_equiv
_atom_site_adp_type
_atom_site_occupancy
_atom_site_site_symmetry_order
_atom_site_calc_flag
_atom_site_refinement_flags_posn
_atom_site_refinement_flags_adp
_atom_site_refinement_flags_occupancy
_atom_site_disorder_assembly
_atom_site_disorder_group
Co1 Co 0.84069(3) 0.75348(2) 0.52322(2) 0.02614(9) Uani 1 1 d . . . . .
N1 N 0.84548(12) 0.69657(6) 0.43470(9) 0.0230(3) Uani 1 1 d . . . . .
N2 N 0.78751(14) 0.60357(7) 0.30357(10) 0.0287(3) Uani 1 1 d . . . . .
N3 N 0.70099(12) 0.78390(6) 0.42268(10) 0.0263(3) Uani 1 1 d . . . . .
N4 N 0.49596(14) 0.64808(7) 0.26177(11) 0.0322(3) Uani 1 1 d . . . . .
N5 N 0.85388(12) 0.72601(6) 0.64276(9) 0.0220(3) Uani 1 1 d . . . . .
N6 N 0.95578(12) 0.67169(6) 0.81824(10) 0.0241(3) Uani 1 1 d . . . . .
N7 N 0.94930(12) 0.81472(6) 0.59237(9) 0.0241(3) Uani 1 1 d . . . . .
N8 N 1.21669(14) 0.74266(6) 0.82102(11) 0.0288(3) Uani 1 1 d . . . . .
C31 C 0.67317(15) 0.75072(7) 0.34515(12) 0.0233(3) Uani 1 1 d . . . . .
C32 C 0.58877(15) 0.77038(8) 0.26333(12) 0.0269(3) Uani 1 1 d . . . . .
H32 H 0.574279 0.748344 0.208857 0.032 Uiso 1 1 calc R U . . .
C33 C 0.52705(15) 0.82133(8) 0.26166(13) 0.0316(4) Uani 1 1 d . . . . .
H33 H 0.469238 0.834616 0.206492 0.038 Uiso 1 1 calc R U . . .
C34 C 0.55048(17) 0.85339(8) 0.34230(15) 0.0361(4) Uani 1 1 d . . . . .
H34 H 0.506234 0.887845 0.343721 0.043 Uiso 1 1 calc R U . . .
C35 C 0.63884(16) 0.83401(8) 0.41945(14) 0.0331(4) Uani 1 1 d . . . . .
H35 H 0.657332 0.856927 0.473338 0.040 Uiso 1 1 calc R U . . .
C41 C 0.59036(16) 0.64183(8) 0.23013(12) 0.0288(4) Uani 1 1 d . . . . .
C42 C 0.5756(2) 0.62728(10) 0.14037(14) 0.0460(5) Uani 1 1 d . . . . .
H42 H 0.644623 0.622647 0.120529 0.055 Uiso 1 1 calc R U . . .
C43 C 0.4597(2) 0.61953(12) 0.07967(15) 0.0522(6) Uani 1 1 d . . . . .
H43 H 0.447768 0.609858 0.017551 0.063 Uiso 1 1 calc R U . . .
C44 C 0.36219(19) 0.62607(9) 0.11094(14) 0.0405(5) Uani 1 1 d . . . . .
H44 H 0.281316 0.621041 0.071042 0.049 Uiso 1 1 calc R U . . .
C45 C 0.38465(17) 0.64018(9) 0.20195(14) 0.0366(4) Uani 1 1 d . . . . .
H45 H 0.316873 0.644519 0.223292 0.044 Uiso 1 1 calc R U . . .
C71 C 0.99201(14) 0.80474(7) 0.68474(11) 0.0222(3) Uani 1 1 d . . . . .
C72 C 1.06038(14) 0.84726(7) 0.74464(12) 0.0250(3) Uani 1 1 d . . . . .
H72 H 1.088045 0.840656 0.808789 0.030 Uiso 1 1 calc R U . . .
C73 C 1.08690(16) 0.89859(8) 0.70953(13) 0.0292(4) Uani 1 1 d . . . . .
H73 H 1.132316 0.927797 0.749436 0.035 Uiso 1 1 calc R U . . .
C74 C 1.04690(16) 0.90755(8) 0.61522(13) 0.0311(4) Uani 1 1 d . . . . .
H74 H 1.066544 0.942308 0.590008 0.037 Uiso 1 1 calc R U . . .
C75 C 0.97868(16) 0.86528(7) 0.55953(13) 0.0288(4) Uani 1 1 d . . . . .
H75 H 0.950803 0.871634 0.495323 0.035 Uiso 1 1 calc R U . . .
C81 C 1.12748(15) 0.73484(7) 0.85844(12) 0.0238(3) Uani 1 1 d . . . . .
C82 C 1.14698(16) 0.73794(8) 0.95186(13) 0.0271(3) Uani 1 1 d . . . . .
H82 H 1.082000 0.731448 0.975650 0.033 Uiso 1 1 calc R U . . .
C83 C 1.26259(18) 0.75063(8) 1.00985(14) 0.0321(4) Uani 1 1 d . . . . .
H83 H 1.278216 0.753569 1.074007 0.039 Uiso 1 1 calc R U . . .
C84 C 1.35509(17) 0.75896(8) 0.97231(14) 0.0337(4) Uani 1 1 d . . . . .
H84 H 1.435548 0.767524 1.010230 0.040 Uiso 1 1 calc R U . . .
C85 C 1.32777(17) 0.75453(8) 0.87840(14) 0.0316(4) Uani 1 1 d . . . . .
H85 H 1.391702 0.760266 0.853241 0.038 Uiso 1 1 calc R U . . .
C101 C 0.91858(14) 0.64978(7) 0.44133(11) 0.0241(3) Uani 1 1 d . . . . .
C102 C 0.89190(15) 0.60602(7) 0.37460(12) 0.0263(3) Uani 1 1 d . . . . .
C103 C 0.98972(16) 0.56267(8) 0.40069(12) 0.0281(4) Uani 1 1 d . . . . .
C104 C 1.01196(17) 0.51079(8) 0.36534(14) 0.0323(4) Uani 1 1 d . . . . .
H104 H 0.957979 0.496367 0.309349 0.039 Uiso 1 1 calc R U . . .
C105 C 1.11764(17) 0.47933(8) 0.41464(15) 0.0354(4) Uani 1 1 d . . . . .
H105 H 1.133893 0.443522 0.390414 0.042 Uiso 1 1 calc R U . . .
C106 C 1.19721(17) 0.49853(8) 0.49579(15) 0.0350(4) Uani 1 1 d . . . . .
H106 H 1.266792 0.475950 0.526566 0.042 Uiso 1 1 calc R U . . .
C107 C 1.17646(15) 0.55221(8) 0.53453(13) 0.0313(4) Uani 1 1 d . . . . .
C108 C 1.24523(16) 0.57759(9) 0.61930(14) 0.0344(4) Uani 1 1 d . . . . .
H108 H 1.317433 0.559181 0.656436 0.041 Uiso 1 1 calc R U . . .
C109 C 1.20770(15) 0.62877(9) 0.64788(13) 0.0326(4) Uani 1 1 d . . . . .
H109 H 1.255551 0.644966 0.704597 0.039 Uiso 1 1 calc R U . . .
C110 C 1.10011(15) 0.65829(8) 0.59578(12) 0.0282(4) Uani 1 1 d . . . . .
H110 H 1.075809 0.693273 0.617438 0.034 Uiso 1 1 calc R U . . .
C111 C 1.03231(14) 0.63490(7) 0.51337(12) 0.0255(3) Uani 1 1 d . . . . .
C112 C 1.07199(15) 0.58235(8) 0.48415(12) 0.0274(3) Uani 1 1 d . . . . .
C113 C 0.74371(14) 0.69781(7) 0.35602(11) 0.0232(3) Uani 1 1 d . . . . .
C114 C 0.71335(16) 0.64922(8) 0.29787(11) 0.0267(3) Uani 1 1 d . . . . .
C201 C 0.80565(14) 0.67775(7) 0.66735(11) 0.0224(3) Uani 1 1 d . . . . .
C202 C 0.85361(14) 0.65260(7) 0.75431(11) 0.0231(3) Uani 1 1 d . . . . .
C203 C 0.77918(15) 0.60152(7) 0.75801(12) 0.0248(3) Uani 1 1 d . . . . .
C204 C 0.78019(16) 0.55947(7) 0.82143(13) 0.0293(4) Uani 1 1 d . . . . .
H204 H 0.840949 0.559376 0.879854 0.035 Uiso 1 1 calc R U . . .
C205 C 0.68820(17) 0.51612(8) 0.79753(13) 0.0327(4) Uani 1 1 d . . . . .
H205 H 0.688763 0.486960 0.841158 0.039 Uiso 1 1 calc R U . . .
C206 C 0.59863(17) 0.51468(8) 0.71402(14) 0.0317(4) Uani 1 1 d . . . . .
H206 H 0.538439 0.485124 0.701161 0.038 Uiso 1 1 calc R U . . .
C207 C 0.59555(15) 0.55738(7) 0.64646(13) 0.0272(3) Uani 1 1 d . . . . .
C208 C 0.51094(15) 0.56266(8) 0.55697(13) 0.0291(4) Uani 1 1 d . . . . .
H208 H 0.445294 0.536013 0.536771 0.035 Uiso 1 1 calc R U . . .
C209 C 0.52315(16) 0.60602(8) 0.49922(13) 0.0297(4) Uani 1 1 d . . . . .
H209 H 0.465982 0.608265 0.439385 0.036 Uiso 1 1 calc R U . . .
C210 C 0.61855(15) 0.64752(8) 0.52627(12) 0.0263(3) Uani 1 1 d . . . . .
H210 H 0.625795 0.676874 0.485123 0.032 Uiso 1 1 calc R U . . .
C211 C 0.69990(14) 0.64428(7) 0.61303(12) 0.0234(3) Uani 1 1 d . . . . .
C212 C 0.68717(15) 0.59918(7) 0.67171(12) 0.0247(3) Uani 1 1 d . . . . .
C213 C 0.95211(15) 0.74977(6) 0.71174(12) 0.0214(3) Uani 1 1 d . . . . .
C214 C 1.00501(14) 0.71953(7) 0.79402(11) 0.0230(3) Uani 1 1 d . . . . .
O1 O 1.18464(18) 0.51644(8) 0.97818(14) 0.0333(6) Uani 0.688(4) 1 d D U P A 1
C1 C 1.2629(4) 0.48225(18) 0.9450(3) 0.0352(9) Uani 0.688(4) 1 d D U P A 1
H1A H 1.220261 0.446681 0.915530 0.042 Uiso 0.688(4) 1 calc R U P A 1
H1B H 1.335700 0.470682 0.996153 0.042 Uiso 0.688(4) 1 calc R U P A 1
C2 C 1.3002(5) 0.51811(19) 0.8762(4) 0.0442(10) Uani 0.688(4) 1 d D U P A 1
H2A H 1.287265 0.496390 0.818534 0.053 Uiso 0.688(4) 1 calc R U P A 1
H2B H 1.386890 0.529596 0.900981 0.053 Uiso 0.688(4) 1 calc R U P A 1
C3 C 1.2161(6) 0.5717(3) 0.8607(7) 0.0366(11) Uani 0.688(4) 1 d D U P A 1
H3A H 1.260905 0.606421 0.891692 0.044 Uiso 0.688(4) 1 calc R U P A 1
H3B H 1.178642 0.580140 0.794651 0.044 Uiso 0.688(4) 1 calc R U P A 1
C4 C 1.1216(3) 0.55297(15) 0.9032(2) 0.0346(7) Uani 0.688(4) 1 d D U P A 1
H4A H 1.086595 0.587014 0.924916 0.042 Uiso 0.688(4) 1 calc R U P A 1
H4B H 1.054927 0.531429 0.858369 0.042 Uiso 0.688(4) 1 calc R U P A 1
O2 O 1.3202(4) 0.56580(17) 0.8704(3) 0.0348(13) Uani 0.312(4) 1 d D U P A 2
C5 C 1.1986(12) 0.5781(6) 0.8678(15) 0.037(3) Uani 0.312(4) 1 d D U P A 2
H5A H 1.144222 0.580548 0.803626 0.044 Uiso 0.312(4) 1 calc R U P A 2
H5B H 1.195433 0.615567 0.898321 0.044 Uiso 0.312(4) 1 calc R U P A 2
C6 C 1.1592(7) 0.5293(3) 0.9171(7) 0.0432(17) Uani 0.312(4) 1 d D U P A 2
H6A H 1.072531 0.519298 0.886816 0.052 Uiso 0.312(4) 1 calc R U P A 2
H6B H 1.171334 0.539543 0.981722 0.052 Uiso 0.312(4) 1 calc R U P A 2
C7 C 1.2429(10) 0.4789(4) 0.9103(7) 0.044(2) Uani 0.312(4) 1 d D U P A 2
H7A H 1.292576 0.465439 0.971823 0.053 Uiso 0.312(4) 1 calc R U P A 2
H7B H 1.194944 0.445912 0.876056 0.053 Uiso 0.312(4) 1 calc R U P A 2
C8 C 1.3223(9) 0.5046(3) 0.8595(8) 0.042(2) Uani 0.312(4) 1 d D U P A 2
H8A H 1.406527 0.489761 0.885041 0.050 Uiso 0.312(4) 1 calc R U P A 2
H8B H 1.290590 0.494122 0.793913 0.050 Uiso 0.312(4) 1 calc R U P A 2

loop_
_atom_site_aniso_label
_atom_site_aniso_U_11
_atom_site_aniso_U_22
_atom_site_aniso_U_33
_atom_site_aniso_U_23
_atom_site_aniso_U_13
_atom_site_aniso_U_12
Co1 0.03241(16) 0.02180(15) 0.02385(16) -0.00011(10) 0.00853(12) -0.00003(11)
N1 0.0221(6) 0.0248(7) 0.0237(7) 0.0008(5) 0.0097(5) 0.0006(5)
N2 0.0317(7) 0.0308(8) 0.0247(7) -0.0017(6) 0.0105(6) 0.0044(6)
N3 0.0245(6) 0.0250(7) 0.0311(8) 0.0001(6) 0.0113(6) -0.0004(5)
N4 0.0317(8) 0.0346(8) 0.0297(8) -0.0005(6) 0.0087(6) -0.0097(6)
N5 0.0212(6) 0.0215(7) 0.0245(7) -0.0001(5) 0.0089(5) 0.0000(5)
N6 0.0231(6) 0.0240(7) 0.0264(7) 0.0014(5) 0.0094(5) 0.0002(5)
N7 0.0242(6) 0.0231(7) 0.0261(7) 0.0001(5) 0.0094(5) 0.0010(5)
N8 0.0231(7) 0.0290(8) 0.0356(9) 0.0019(6) 0.0112(6) 0.0016(6)
C31 0.0218(8) 0.0240(8) 0.0262(9) 0.0013(6) 0.0108(7) -0.0023(6)
C32 0.0239(8) 0.0276(9) 0.0295(9) 0.0032(7) 0.0092(7) -0.0035(7)
C33 0.0222(8) 0.0318(9) 0.0397(10) 0.0097(8) 0.0081(7) -0.0006(7)
C34 0.0281(9) 0.0281(9) 0.0528(12) 0.0017(8) 0.0140(8) 0.0052(7)
C35 0.0313(9) 0.0281(9) 0.0415(11) -0.0049(8) 0.0138(8) 0.0022(7)
C41 0.0335(9) 0.0257(8) 0.0253(8) -0.0013(7) 0.0068(7) 0.0031(7)
C42 0.0438(11) 0.0619(14) 0.0280(10) -0.0082(9) 0.0056(9) 0.0187(10)
C43 0.0519(13) 0.0674(15) 0.0265(10) -0.0114(10) -0.0025(9) 0.0163(11)
C44 0.0397(10) 0.0330(10) 0.0372(11) 0.0005(8) -0.0041(8) -0.0030(8)
C45 0.0306(9) 0.0376(10) 0.0381(10) 0.0036(8) 0.0060(8) -0.0108(8)
C71 0.0206(7) 0.0221(8) 0.0257(8) 0.0006(6) 0.0100(6) 0.0024(6)
C72 0.0238(7) 0.0249(8) 0.0281(8) -0.0014(6) 0.0108(6) 0.0014(6)
C73 0.0272(8) 0.0234(8) 0.0378(10) -0.0043(7) 0.0115(7) -0.0021(6)
C74 0.0329(9) 0.0240(8) 0.0387(10) 0.0038(7) 0.0145(8) -0.0011(7)
C75 0.0320(8) 0.0255(8) 0.0305(9) 0.0042(7) 0.0121(7) 0.0002(7)
C81 0.0237(8) 0.0207(7) 0.0279(8) 0.0015(6) 0.0097(7) 0.0014(6)
C82 0.0254(8) 0.0266(8) 0.0296(9) 0.0016(7) 0.0090(7) 0.0015(7)
C83 0.0303(9) 0.0335(10) 0.0289(10) -0.0002(7) 0.0045(8) 0.0014(7)
C84 0.0232(8) 0.0328(9) 0.0407(11) 0.0019(8) 0.0038(8) -0.0009(7)
C85 0.0219(8) 0.0319(9) 0.0419(11) 0.0034(7) 0.0115(8) 0.0016(6)
C101 0.0229(7) 0.0255(8) 0.0265(8) 0.0018(6) 0.0117(6) 0.0020(6)
C102 0.0266(8) 0.0283(9) 0.0264(8) 0.0006(7) 0.0121(7) 0.0024(7)
C103 0.0293(8) 0.0281(9) 0.0313(9) 0.0020(7) 0.0159(7) 0.0033(7)
C104 0.0350(9) 0.0298(9) 0.0382(10) -0.0005(7) 0.0202(8) 0.0031(7)
C105 0.0369(10) 0.0278(9) 0.0514(12) 0.0020(8) 0.0281(9) 0.0048(7)
C106 0.0273(8) 0.0312(9) 0.0527(12) 0.0091(8) 0.0218(8) 0.0076(7)
C107 0.0236(8) 0.0340(9) 0.0403(10) 0.0070(8) 0.0161(7) 0.0042(7)
C108 0.0228(8) 0.0401(10) 0.0412(10) 0.0095(8) 0.0115(7) 0.0056(7)
C109 0.0223(8) 0.0413(10) 0.0342(10) 0.0031(8) 0.0089(7) 0.0003(7)
C110 0.0221(8) 0.0336(9) 0.0305(9) 0.0009(7) 0.0108(7) 0.0014(7)
C111 0.0221(7) 0.0275(8) 0.0295(9) 0.0032(7) 0.0120(7) 0.0025(6)
C112 0.0248(8) 0.0289(9) 0.0325(9) 0.0045(7) 0.0150(7) 0.0036(7)
C113 0.0227(7) 0.0270(8) 0.0212(8) 0.0010(6) 0.0087(6) 0.0004(6)
C114 0.0305(8) 0.0288(9) 0.0228(8) 0.0011(6) 0.0115(7) 0.0039(7)
C201 0.0218(7) 0.0213(8) 0.0270(8) -0.0008(6) 0.0118(6) 0.0009(6)
C202 0.0219(7) 0.0226(8) 0.0261(8) 0.0003(6) 0.0096(6) 0.0016(6)
C203 0.0252(8) 0.0217(8) 0.0301(9) -0.0010(6) 0.0124(7) 0.0002(6)
C204 0.0307(8) 0.0244(8) 0.0335(9) 0.0016(7) 0.0114(7) -0.0002(7)
C205 0.0379(10) 0.0242(9) 0.0393(10) 0.0041(7) 0.0171(8) -0.0010(7)
C206 0.0322(9) 0.0223(8) 0.0443(11) -0.0018(7) 0.0174(8) -0.0051(7)
C207 0.0257(8) 0.0232(8) 0.0369(9) -0.0056(7) 0.0158(7) -0.0018(6)
C208 0.0250(8) 0.0260(8) 0.0381(10) -0.0081(7) 0.0126(7) -0.0046(6)
C209 0.0255(8) 0.0310(9) 0.0325(9) -0.0065(7) 0.0093(7) 0.0011(7)
C210 0.0248(8) 0.0269(8) 0.0295(9) -0.0019(7) 0.0118(7) 0.0010(6)
C211 0.0212(7) 0.0222(8) 0.0293(8) -0.0033(6) 0.0118(6) 0.0011(6)
C212 0.0252(8) 0.0214(8) 0.0303(9) -0.0023(6) 0.0127(7) 0.0005(6)
C213 0.0194(7) 0.0222(8) 0.0241(8) -0.0015(6) 0.0088(6) 0.0008(5)
C214 0.0226(7) 0.0219(8) 0.0274(8) -0.0015(6) 0.0121(6) 0.0017(6)
O1 0.0419(11) 0.0321(11) 0.0281(12) 0.0051(8) 0.0141(9) 0.0099(8)
C1 0.0390(18) 0.0304(16) 0.041(2) 0.0029(16) 0.0194(17) 0.0060(13)
C2 0.058(2) 0.038(2) 0.046(2) -0.0054(17) 0.0292(17) -0.0029(17)
C3 0.049(3) 0.033(2) 0.028(2) 0.0013(18) 0.012(2) -0.0044(17)
C4 0.0403(17) 0.0362(18) 0.0247(14) 0.0042(12) 0.0067(12) 0.0075(13)
O2 0.033(2) 0.030(2) 0.038(2) 0.0003(17) 0.0062(18) -0.0045(17)
C5 0.037(4) 0.039(4) 0.030(5) 0.004(4) 0.005(3) 0.006(3)
C6 0.050(4) 0.034(4) 0.047(4) 0.002(3) 0.018(3) -0.003(3)
C7 0.055(5) 0.034(4) 0.049(6) 0.000(4) 0.025(4) 0.002(3)
C8 0.049(5) 0.033(4) 0.045(5) -0.001(3) 0.017(3) -0.007(3)

loop_
_atom_type_symbol
_atom_type_description
_atom_type_scat_dispersion_real
_atom_type_scat_dispersion_imag
_atom_type_scat_source
C C 0.0181 0.0091 'International Tables Vol C Tables 4.2.6.8 and 6.1.1.4'
H H 0.0000 0.0000 'International Tables Vol C Tables 4.2.6.8 and 6.1.1.4'
Co Co -2.3653 3.6143 'International Tables Vol C Tables 4.2.6.8 and 6.1.1.4'
N N 0.0311 0.0180 'International Tables Vol C Tables 4.2.6.8 and 6.1.1.4'
O O 0.0492 0.0322 'International Tables Vol C Tables 4.2.6.8 and 6.1.1.4'

loop_
_geom_angle_atom_site_label_1
_geom_angle_atom_site_label_2
_geom_angle_atom_site_label_3
_geom_angle
_geom_angle_site_symmetry_1
_geom_angle_site_symmetry_3
_geom_angle_publ_flag
N1 Co1 N5 116.85(6) . . ?
N1 Co1 N7 136.28(6) . . ?
N5 Co1 N7 82.80(6) . . ?
N1 Co1 N3 83.51(6) . . ?
N5 Co1 N3 131.85(6) . . ?
N7 Co1 N3 113.12(6) . . ?
C101 N1 C113 114.58(14) . . ?
C101 N1 Co1 130.88(12) . . ?
C113 N1 Co1 113.45(10) . . ?
C114 N2 C102 114.16(15) . . ?
C35 N3 C31 118.10(15) . . ?
C35 N3 Co1 128.60(13) . . ?
C31 N3 Co1 113.07(11) . . ?
C45 N4 C41 117.01(16) . . ?
C201 N5 C213 114.71(14) . . ?
C201 N5 Co1 129.14(11) . . ?
C213 N5 Co1 113.52(10) . . ?
C214 N6 C202 114.50(14) . . ?
C75 N7 C71 118.82(14) . . ?
C75 N7 Co1 127.50(12) . . ?
C71 N7 Co1 113.56(11) . . ?
C85 N8 C81 116.90(16) . . ?
N3 C31 C32 120.49(15) . . ?
N3 C31 C113 113.79(15) . . ?
C32 C31 C113 125.60(16) . . ?
C33 C32 C31 120.23(17) . . ?
C33 C32 H32 119.9 . . ?
C31 C32 H32 119.9 . . ?
C32 C33 C34 119.02(17) . . ?
C32 C33 H33 120.5 . . ?
C34 C33 H33 120.5 . . ?
C35 C34 C33 118.56(17) . . ?
C35 C34 H34 120.7 . . ?
C33 C34 H34 120.7 . . ?
N3 C35 C34 123.38(18) . . ?
N3 C35 H35 118.3 . . ?
C34 C35 H35 118.3 . . ?
N4 C41 C42 122.52(18) . . ?
N4 C41 C114 116.35(15) . . ?
C42 C41 C114 121.10(17) . . ?
C41 C42 C43 119.5(2) . . ?
C41 C42 H42 120.3 . . ?
C43 C42 H42 120.3 . . ?
C44 C43 C42 118.7(2) . . ?
C44 C43 H43 120.7 . . ?
C42 C43 H43 120.7 . . ?
C43 C44 C45 118.33(19) . . ?
C43 C44 H44 120.8 . . ?
C45 C44 H44 120.8 . . ?
N4 C45 C44 124.01(19) . . ?
N4 C45 H45 118.0 . . ?
C44 C45 H45 118.0 . . ?
N7 C71 C72 120.45(15) . . ?
N7 C71 C213 113.69(14) . . ?
C72 C71 C213 125.71(15) . . ?
C73 C72 C71 119.41(16) . . ?
C73 C72 H72 120.3 . . ?
C71 C72 H72 120.3 . . ?
C72 C73 C74 119.78(16) . . ?
C72 C73 H73 120.1 . . ?
C74 C73 H73 120.1 . . ?
C75 C74 C73 118.77(16) . . ?
C75 C74 H74 120.6 . . ?
C73 C74 H74 120.6 . . ?
N7 C75 C74 122.71(17) . . ?
N7 C75 H75 118.6 . . ?
C74 C75 H75 118.6 . . ?
N8 C81 C82 123.07(16) . . ?
N8 C81 C214 116.34(15) . . ?
C82 C81 C214 120.53(14) . . ?
C83 C82 C81 118.97(16) . . ?
C83 C82 H82 120.5 . . ?
C81 C82 H82 120.5 . . ?
C82 C83 C84 118.58(18) . . ?
C82 C83 H83 120.7 . . ?
C84 C83 H83 120.7 . . ?
C85 C84 C83 118.62(18) . . ?
C85 C84 H84 120.7 . . ?
C83 C84 H84 120.7 . . ?
N8 C85 C84 123.86(17) . . ?
N8 C85 H85 118.1 . . ?
C84 C85 H85 118.1 . . ?
N1 C101 C102 122.09(15) . . ?
N1 C101 C111 129.19(15) . . ?
C102 C101 C111 108.72(14) . . ?
N2 C102 C101 123.75(15) . . ?
N2 C102 C103 127.43(16) . . ?
C101 C102 C103 108.60(15) . . ?
C104 C103 C112 119.01(17) . . ?
C104 C103 C102 135.34(18) . . ?
C112 C103 C102 105.59(15) . . ?
C103 C104 C105 118.22(19) . . ?
C103 C104 H104 120.9 . . ?
C105 C104 H104 120.9 . . ?
C106 C105 C104 122.61(18) . . ?
C106 C105 H105 118.7 . . ?
C104 C105 H105 118.7 . . ?
C105 C106 C107 120.55(17) . . ?
C105 C106 H106 119.7 . . ?
C107 C106 H106 119.7 . . ?
C112 C107 C108 115.99(17) . . ?
C112 C107 C106 115.50(18) . . ?
C108 C107 C106 128.45(17) . . ?
C109 C108 C107 120.34(17) . . ?
C109 C108 H108 119.8 . . ?
C107 C108 H108 119.8 . . ?
C108 C109 C110 122.60(18) . . ?
C108 C109 H109 118.7 . . ?
C110 C109 H109 118.7 . . ?
C111 C110 C109 118.28(17) . . ?
C111 C110 H110 120.9 . . ?
C109 C110 H110 120.9 . . ?
C110 C111 C112 118.79(16) . . ?
C110 C111 C101 135.94(16) . . ?
C112 C111 C101 105.26(15) . . ?
C107 C112 C103 124.11(17) . . ?
C107 C112 C111 124.01(17) . . ?
C103 C112 C111 111.80(15) . . ?
N1 C113 C114 120.46(15) . . ?
N1 C113 C31 114.00(14) . . ?
C114 C113 C31 125.44(15) . . ?
N2 C114 C113 123.87(16) . . ?
N2 C114 C41 114.00(15) . . ?
C113 C114 C41 121.89(15) . . ?
N5 C201 C202 122.36(15) . . ?
N5 C201 C211 128.22(15) . . ?
C202 C201 C211 109.41(14) . . ?
N6 C202 C201 123.39(15) . . ?
N6 C202 C203 128.39(15) . . ?
C201 C202 C203 108.06(14) . . ?
C204 C203 C212 118.32(16) . . ?
C204 C203 C202 136.09(16) . . ?
C212 C203 C202 105.59(14) . . ?
C203 C204 C205 118.47(17) . . ?
C203 C204 H204 120.8 . . ?
C205 C204 H204 120.8 . . ?
C206 C205 C204 122.68(17) . . ?
C206 C205 H205 118.7 . . ?
C204 C205 H205 118.7 . . ?
C205 C206 C207 120.25(16) . . ?
C205 C206 H206 119.9 . . ?
C207 C206 H206 119.9 . . ?
C212 C207 C208 116.09(16) . . ?
C212 C207 C206 115.76(16) . . ?
C208 C207 C206 128.15(16) . . ?
C209 C208 C207 120.63(16) . . ?
C209 C208 H208 119.7 . . ?
C207 C208 H208 119.7 . . ?
C208 C209 C210 122.08(17) . . ?
C208 C209 H209 119.0 . . ?
C210 C209 H209 119.0 . . ?
C211 C210 C209 118.54(16) . . ?
C211 C210 H210 120.7 . . ?
C209 C210 H210 120.7 . . ?
C210 C211 C212 118.95(15) . . ?
C210 C211 C201 135.94(16) . . ?
C212 C211 C201 105.11(14) . . ?
C207 C212 C203 124.50(16) . . ?
C207 C212 C211 123.69(16) . . ?
C203 C212 C211 111.80(15) . . ?
N5 C213 C214 120.45(14) . . ?
N5 C213 C71 112.31(14) . . ?
C214 C213 C71 127.16(15) . . ?
N6 C214 C213 123.72(15) . . ?
N6 C214 C81 113.96(14) . . ?
C213 C214 C81 122.09(14) . . ?
C1 O1 C4 104.9(3) . . ?
O1 C1 C2 108.0(3) . . ?
O1 C1 H1A 110.1 . . ?
C2 C1 H1A 110.1 . . ?
O1 C1 H1B 110.1 . . ?
C2 C1 H1B 110.1 . . ?
H1A C1 H1B 108.4 . . ?
C1 C2 C3 103.7(3) . . ?
C1 C2 H2A 111.0 . . ?
C3 C2 H2A 111.0 . . ?
C1 C2 H2B 111.0 . . ?
C3 C2 H2B 111.0 . . ?
H2A C2 H2B 109.0 . . ?
C4 C3 C2 102.3(3) . . ?
C4 C3 H3A 111.3 . . ?
C2 C3 H3A 111.3 . . ?
C4 C3 H3B 111.3 . . ?
C2 C3 H3B 111.3 . . ?
H3A C3 H3B 109.2 . . ?
O1 C4 C3 105.4(4) . . ?
O1 C4 H4A 110.7 . . ?
C3 C4 H4A 110.7 . . ?
O1 C4 H4B 110.7 . . ?
C3 C4 H4B 110.7 . . ?
H4A C4 H4B 108.8 . . ?
C8 O2 C5 104.4(8) . . ?
O2 C5 C6 107.0(7) . . ?
O2 C5 H5A 110.3 . . ?
C6 C5 H5A 110.3 . . ?
O2 C5 H5B 110.3 . . ?
C6 C5 H5B 110.3 . . ?
H5A C5 H5B 108.6 . . ?
C5 C6 C7 103.2(6) . . ?
C5 C6 H6A 111.1 . . ?
C7 C6 H6A 111.1 . . ?
C5 C6 H6B 111.1 . . ?
C7 C6 H6B 111.1 . . ?
H6A C6 H6B 109.1 . . ?
C8 C7 C6 104.1(6) . . ?
C8 C7 H7A 110.9 . . ?
C6 C7 H7A 110.9 . . ?
C8 C7 H7B 110.9 . . ?
C6 C7 H7B 110.9 . . ?
H7A C7 H7B 109.0 . . ?
O2 C8 C7 107.0(6) . . ?
O2 C8 H8A 110.3 . . ?
C7 C8 H8A 110.3 . . ?
O2 C8 H8B 110.3 . . ?
C7 C8 H8B 110.3 . . ?
H8A C8 H8B 108.6 . . ?

loop_
_geom_bond_atom_site_label_1
_geom_bond_atom_site_label_2
_geom_bond_distance
_geom_bond_site_symmetry_2
_geom_bond_publ_flag
Co1 N1 1.9079(14) . ?
Co1 N5 1.9095(14) . ?
Co1 N7 1.9643(14) . ?
Co1 N3 1.9784(15) . ?
N1 C101 1.356(2) . ?
N1 C113 1.396(2) . ?
N2 C114 1.345(2) . ?
N2 C102 1.349(2) . ?
N3 C35 1.354(2) . ?
N3 C31 1.369(2) . ?
N4 C45 1.337(2) . ?
N4 C41 1.342(2) . ?
N5 C201 1.353(2) . ?
N5 C213 1.398(2) . ?
N6 C214 1.349(2) . ?
N6 C202 1.350(2) . ?
N7 C75 1.358(2) . ?
N7 C71 1.370(2) . ?
N8 C85 1.337(2) . ?
N8 C81 1.349(2) . ?
C31 C32 1.402(2) . ?
C31 C113 1.449(2) . ?
C32 C33 1.372(3) . ?
C32 H32 0.9500 . ?
C33 C34 1.397(3) . ?
C33 H33 0.9500 . ?
C34 C35 1.373(3) . ?
C34 H34 0.9500 . ?
C35 H35 0.9500 . ?
C41 C42 1.382(3) . ?
C41 C114 1.484(2) . ?
C42 C43 1.382(3) . ?
C42 H42 0.9500 . ?
C43 C44 1.373(3) . ?
C43 H43 0.9500 . ?
C44 C45 1.383(3) . ?
C44 H44 0.9500 . ?
C45 H45 0.9500 . ?
C71 C72 1.405(2) . ?
C71 C213 1.456(2) . ?
C72 C73 1.377(2) . ?
C72 H72 0.9500 . ?
C73 C74 1.394(3) . ?
C73 H73 0.9500 . ?
C74 C75 1.371(3) . ?
C74 H74 0.9500 . ?
C75 H75 0.9500 . ?
C81 C82 1.388(2) . ?
C81 C214 1.492(2) . ?
C82 C83 1.384(3) . ?
C82 H82 0.9500 . ?
C83 C84 1.386(3) . ?
C83 H83 0.9500 . ?
C84 C85 1.384(3) . ?
C84 H84 0.9500 . ?
C85 H85 0.9500 . ?
C101 C102 1.404(2) . ?
C101 C111 1.468(2) . ?
C102 C103 1.468(2) . ?
C103 C104 1.373(2) . ?
C103 C112 1.410(3) . ?
C104 C105 1.418(3) . ?
C104 H104 0.9500 . ?
C105 C106 1.369(3) . ?
C105 H105 0.9500 . ?
C106 C107 1.428(3) . ?
C106 H106 0.9500 . ?
C107 C112 1.397(2) . ?
C107 C108 1.422(3) . ?
C108 C109 1.378(3) . ?
C108 H108 0.9500 . ?
C109 C110 1.423(2) . ?
C109 H109 0.9500 . ?
C110 C111 1.373(2) . ?
C110 H110 0.9500 . ?
C111 C112 1.420(2) . ?
C113 C114 1.408(2) . ?
C201 C202 1.403(2) . ?
C201 C211 1.464(2) . ?
C202 C203 1.472(2) . ?
C203 C204 1.375(2) . ?
C203 C212 1.416(2) . ?
C204 C205 1.422(3) . ?
C204 H204 0.9500 . ?
C205 C206 1.372(3) . ?
C205 H205 0.9500 . ?
C206 C207 1.426(3) . ?
C206 H206 0.9500 . ?
C207 C212 1.395(2) . ?
C207 C208 1.420(3) . ?
C208 C209 1.377(3) . ?
C208 H208 0.9500 . ?
C209 C210 1.421(2) . ?
C209 H209 0.9500 . ?
C210 C211 1.371(2) . ?
C210 H210 0.9500 . ?
C211 C212 1.417(2) . ?
C213 C214 1.406(2) . ?
O1 C1 1.416(4) . ?
O1 C4 1.429(3) . ?
C1 C2 1.514(5) . ?
C1 H1A 0.9900 . ?
C1 H1B 0.9900 . ?
C2 C3 1.546(7) . ?
C2 H2A 0.9900 . ?
C2 H2B 0.9900 . ?
C3 C4 1.510(5) . ?
C3 H3A 0.9900 . ?
C3 H3B 0.9900 . ?
C4 H4A 0.9900 . ?
C4 H4B 0.9900 . ?
O2 C8 1.423(7) . ?
O2 C5 1.427(8) . ?
C5 C6 1.511(8) . ?
C5 H5A 0.9900 . ?
C5 H5B 0.9900 . ?
C6 C7 1.539(10) . ?
C6 H6A 0.9900 . ?
C6 H6B 0.9900 . ?
C7 C8 1.507(7) . ?
C7 H7A 0.9900 . ?
C7 H7B 0.9900 . ?
C8 H8A 0.9900 . ?
C8 H8B 0.9900 . ?

loop_
_geom_torsion_atom_site_label_1
_geom_torsion_atom_site_label_2
_geom_torsion_atom_site_label_3
_geom_torsion_atom_site_label_4
_geom_torsion
_geom_torsion_site_symmetry_1
_geom_torsion_site_symmetry_2
_geom_torsion_site_symmetry_3
_geom_torsion_site_symmetry_4
_geom_torsion_publ_flag
C35 N3 C31 C32 4.4(2) . . . . ?
Co1 N3 C31 C32 -170.59(12) . . . . ?
C35 N3 C31 C113 -179.36(14) . . . . ?
Co1 N3 C31 C113 5.64(17) . . . . ?
N3 C31 C32 C33 -4.4(2) . . . . ?
C113 C31 C32 C33 179.82(15) . . . . ?
C31 C32 C33 C34 0.6(2) . . . . ?
C32 C33 C34 C35 3.0(3) . . . . ?
C31 N3 C35 C34 -0.7(3) . . . . ?
Co1 N3 C35 C34 173.44(14) . . . . ?
C33 C34 C35 N3 -3.1(3) . . . . ?
C45 N4 C41 C42 -0.7(3) . . . . ?
C45 N4 C41 C114 -178.46(16) . . . . ?
N4 C41 C42 C43 0.9(3) . . . . ?
C114 C41 C42 C43 178.6(2) . . . . ?
C41 C42 C43 C44 -0.6(4) . . . . ?
C42 C43 C44 C45 0.0(3) . . . . ?
C41 N4 C45 C44 0.1(3) . . . . ?
C43 C44 C45 N4 0.2(3) . . . . ?
C75 N7 C71 C72 2.8(2) . . . . ?
Co1 N7 C71 C72 -173.34(11) . . . . ?
C75 N7 C71 C213 178.64(14) . . . . ?
Co1 N7 C71 C213 2.46(16) . . . . ?
N7 C71 C72 C73 -1.7(2) . . . . ?
C213 C71 C72 C73 -176.94(15) . . . . ?
C71 C72 C73 C74 -0.7(2) . . . . ?
C72 C73 C74 C75 1.8(3) . . . . ?
C71 N7 C75 C74 -1.7(2) . . . . ?
Co1 N7 C75 C74 173.88(13) . . . . ?
C73 C74 C75 N7 -0.6(3) . . . . ?
C85 N8 C81 C82 -0.8(2) . . . . ?
C85 N8 C81 C214 -177.87(15) . . . . ?
N8 C81 C82 C83 1.2(3) . . . . ?
C214 C81 C82 C83 178.16(15) . . . . ?
C81 C82 C83 C84 -0.9(3) . . . . ?
C82 C83 C84 C85 0.3(3) . . . . ?
C81 N8 C85 C84 0.1(3) . . . . ?
C83 C84 C85 N8 0.1(3) . . . . ?
C113 N1 C101 C102 -0.9(2) . . . . ?
Co1 N1 C101 C102 166.14(12) . . . . ?
C113 N1 C101 C111 179.35(15) . . . . ?
Co1 N1 C101 C111 -13.6(2) . . . . ?
C114 N2 C102 C101 4.5(2) . . . . ?
C114 N2 C102 C103 178.48(16) . . . . ?
N1 C101 C102 N2 -6.4(3) . . . . ?
C111 C101 C102 N2 173.34(15) . . . . ?
N1 C101 C102 C103 178.61(14) . . . . ?
C111 C101 C102 C103 -1.62(18) . . . . ?
N2 C102 C103 C104 2.8(3) . . . . ?
C101 C102 C103 C104 177.56(19) . . . . ?
N2 C102 C103 C112 -174.12(16) . . . . ?
C101 C102 C103 C112 0.60(18) . . . . ?
C112 C103 C104 C105 -0.2(2) . . . . ?
C102 C103 C104 C105 -176.88(18) . . . . ?
C103 C104 C105 C106 0.4(3) . . . . ?
C104 C105 C106 C107 -0.2(3) . . . . ?
C105 C106 C107 C112 -0.2(2) . . . . ?
C105 C106 C107 C108 176.84(18) . . . . ?
C112 C107 C108 C109 0.3(3) . . . . ?
C106 C107 C108 C109 -176.68(18) . . . . ?
C107 C108 C109 C110 0.4(3) . . . . ?
C108 C109 C110 C111 -0.8(3) . . . . ?
C109 C110 C111 C112 0.4(2) . . . . ?
C109 C110 C111 C101 178.67(17) . . . . ?
N1 C101 C111 C110 3.3(3) . . . . ?
C102 C101 C111 C110 -176.49(19) . . . . ?
N1 C101 C111 C112 -178.26(16) . . . . ?
C102 C101 C111 C112 1.99(17) . . . . ?
C108 C107 C112 C103 -177.08(16) . . . . ?
C106 C107 C112 C103 0.3(2) . . . . ?
C108 C107 C112 C111 -0.7(2) . . . . ?
C106 C107 C112 C111 176.66(16) . . . . ?
C104 C103 C112 C107 -0.1(3) . . . . ?
C102 C103 C112 C107 177.43(15) . . . . ?
C104 C103 C112 C111 -176.85(15) . . . . ?
C102 C103 C112 C111 0.70(19) . . . . ?
C110 C111 C112 C107 0.4(2) . . . . ?
C101 C111 C112 C107 -178.39(15) . . . . ?
C110 C111 C112 C103 177.14(15) . . . . ?
C101 C111 C112 C103 -1.65(18) . . . . ?
C101 N1 C113 C114 9.3(2) . . . . ?
Co1 N1 C113 C114 -160.05(12) . . . . ?
C101 N1 C113 C31 -174.06(13) . . . . ?
Co1 N1 C113 C31 16.57(17) . . . . ?
N3 C31 C113 N1 -14.5(2) . . . . ?
C32 C31 C113 N1 161.55(15) . . . . ?
N3 C31 C113 C114 161.96(15) . . . . ?
C32 C31 C113 C114 -22.0(3) . . . . ?
C102 N2 C114 C113 4.4(2) . . . . ?
C102 N2 C114 C41 -169.97(14) . . . . ?
N1 C113 C114 N2 -11.8(2) . . . . ?
C31 C113 C114 N2 171.95(15) . . . . ?
N1 C113 C114 C41 162.12(15) . . . . ?
C31 C113 C114 C41 -14.1(3) . . . . ?
N4 C41 C114 N2 124.13(17) . . . . ?
C42 C41 C114 N2 -53.7(2) . . . . ?
N4 C41 C114 C113 -50.4(2) . . . . ?
C42 C41 C114 C113 131.8(2) . . . . ?
C213 N5 C201 C202 -2.1(2) . . . . ?
Co1 N5 C201 C202 158.07(12) . . . . ?
C213 N5 C201 C211 177.02(14) . . . . ?
Co1 N5 C201 C211 -22.8(2) . . . . ?
C214 N6 C202 C201 3.8(2) . . . . ?
C214 N6 C202 C203 178.76(15) . . . . ?
N5 C201 C202 N6 -4.7(2) . . . . ?
C211 C201 C202 N6 176.05(14) . . . . ?
N5 C201 C202 C203 179.51(13) . . . . ?
C211 C201 C202 C203 0.21(17) . . . . ?
N6 C202 C203 C204 3.2(3) . . . . ?
C201 C202 C203 C204 178.80(19) . . . . ?
N6 C202 C203 C212 -176.53(15) . . . . ?
C201 C202 C203 C212 -0.97(17) . . . . ?
C212 C203 C204 C205 -0.6(2) . . . . ?
C202 C203 C204 C205 179.63(18) . . . . ?
C203 C204 C205 C206 -0.1(3) . . . . ?
C204 C205 C206 C207 0.6(3) . . . . ?
C205 C206 C207 C212 -0.3(2) . . . . ?
C205 C206 C207 C208 179.75(17) . . . . ?
C212 C207 C208 C209 1.8(2) . . . . ?
C206 C207 C208 C209 -178.33(17) . . . . ?
C207 C208 C209 C210 -0.9(3) . . . . ?
C208 C209 C210 C211 -0.6(2) . . . . ?
C209 C210 C211 C212 1.1(2) . . . . ?
C209 C210 C211 C201 -178.26(16) . . . . ?
N5 C201 C211 C210 0.8(3) . . . . ?
C202 C201 C211 C210 -179.91(18) . . . . ?
N5 C201 C211 C212 -178.62(15) . . . . ?
C202 C201 C211 C212 0.63(17) . . . . ?
C208 C207 C212 C203 179.49(15) . . . . ?
C206 C207 C212 C203 -0.4(2) . . . . ?
C208 C207 C212 C211 -1.3(2) . . . . ?
C206 C207 C212 C211 178.83(15) . . . . ?
C204 C203 C212 C207 0.9(2) . . . . ?
C202 C203 C212 C207 -179.26(15) . . . . ?
C204 C203 C212 C211 -178.41(15) . . . . ?
C202 C203 C212 C211 1.41(18) . . . . ?
C210 C211 C212 C207 -0.2(2) . . . . ?
C201 C211 C212 C207 179.38(15) . . . . ?
C210 C211 C212 C203 179.14(14) . . . . ?
C201 C211 C212 C203 -1.28(18) . . . . ?
C201 N5 C213 C214 9.2(2) . . . . ?
Co1 N5 C213 C214 -154.19(12) . . . . ?
C201 N5 C213 C71 -173.94(13) . . . . ?
Co1 N5 C213 C71 22.70(16) . . . . ?
N7 C71 C213 N5 -16.15(18) . . . . ?
C72 C71 C213 N5 159.39(15) . . . . ?
N7 C71 C213 C214 160.49(15) . . . . ?
C72 C71 C213 C214 -24.0(3) . . . . ?
C202 N6 C214 C213 3.6(2) . . . . ?
C202 N6 C214 C81 -170.96(13) . . . . ?
N5 C213 C214 N6 -10.6(2) . . . . ?
C71 C213 C214 N6 173.03(15) . . . . ?
N5 C213 C214 C81 163.60(14) . . . . ?
C71 C213 C214 C81 -12.8(2) . . . . ?
N8 C81 C214 N6 127.51(16) . . . . ?
C82 C81 C214 N6 -49.7(2) . . . . ?
N8 C81 C214 C213 -47.2(2) . . . . ?
C82 C81 C214 C213 135.63(17) . . . . ?
C4 O1 C1 C2 31.7(4) . . . . ?
O1 C1 C2 C3 -10.3(6) . . . . ?
C1 C2 C3 C4 -13.6(7) . . . . ?
C1 O1 C4 C3 -40.9(5) . . . . ?
C2 C3 C4 O1 33.1(7) . . . . ?
C8 O2 C5 C6 37.6(16) . . . . ?
O2 C5 C6 C7 -23.2(17) . . . . ?
C5 C6 C7 C8 1.0(14) . . . . ?
C5 O2 C8 C7 -36.8(12) . . . . ?
C6 C7 C8 O2 21.6(11) . . . . ?
